data_7156087
loop_
_publ_author_name
'Zhang, Yingchao'
'Wen, Chunxia'
'Li, Jizhen'

_publ_section_title
;
 C5-Regioselective C-H fluorination of 8-aminoquinoline amides and
 sulfonamides with Selectfluor under metal-free conditions.
;
_journal_issue 11
_journal_name_full 'Organic &amp; biomolecular chemistry'
_journal_page_first 1912
_journal_page_last 1920
_journal_paper_doi 10.1039/c7ob03059b
_journal_volume 16
_journal_year 2018
_chemical_formula_sum 'C16 H10 Cl F N2 O'
_chemical_formula_weight 300.71
_space_group_crystal_system triclinic
_space_group_IT_number 2
_space_group_name_Hall '-P 1'
_space_group_name_H-M_alt 'P -1'
_symmetry_space_group_name_Hall '-P 1'
_symmetry_space_group_name_H-M 'P -1'
_atom_sites_solution_hydrogens geom
_audit_creation_method SHELXL-2014/7
_audit_update_record
;
2017-11-16 deposited with the CCDC.
2018-01-29 downloaded from the CCDC.
;
_cell_angle_alpha 115.042(4)
_cell_angle_beta 92.445(5)
_cell_angle_gamma 108.132(4)
_cell_formula_units_Z 2
_cell_length_a 7.6576(13)
_cell_length_b 10.1949(14)
_cell_length_c 10.3237(15)
_cell_measurement_reflns_used 1106
_cell_measurement_temperature 296(2)
_cell_measurement_theta_max 24.23
_cell_measurement_theta_min 2.37
_cell_volume 679.55(18)
_computing_structure_refinement 'SHELXL-2014/7 (Sheldrick, 2014)'
_diffrn_ambient_temperature 296(2)
_diffrn_measured_fraction_theta_full 0.984
_diffrn_measured_fraction_theta_max 0.984
_diffrn_measurement_device_type CCD
_diffrn_radiation_type MoK\a
_diffrn_radiation_wavelength 0.71073
_diffrn_reflns_av_R_equivalents 0.0231
_diffrn_reflns_av_unetI/netI 0.0361
_diffrn_reflns_Laue_measured_fraction_full 0.984
_diffrn_reflns_Laue_measured_fraction_max 0.984
_diffrn_reflns_limit_h_max 9
_diffrn_reflns_limit_h_min -7
_diffrn_reflns_limit_k_max 9
_diffrn_reflns_limit_k_min -12
_diffrn_reflns_limit_l_max 12
_diffrn_reflns_limit_l_min -12
_diffrn_reflns_number 4318
_diffrn_reflns_point_group_measured_fraction_full 0.984
_diffrn_reflns_point_group_measured_fraction_max 0.984
_diffrn_reflns_theta_full 24.939
_diffrn_reflns_theta_max 24.939
_diffrn_reflns_theta_min 2.224
_exptl_absorpt_coefficient_mu 0.292
_exptl_absorpt_correction_type multi-scan
_exptl_absorpt_process_details sadabs
_exptl_crystal_colour colorless
_exptl_crystal_density_diffrn 1.470
_exptl_crystal_description block
_exptl_crystal_F_000 308
_exptl_crystal_size_max 0.220
_exptl_crystal_size_mid 0.200
_exptl_crystal_size_min 0.180
_exptl_transmission_factor_max 0.864
_exptl_transmission_factor_min 0.864
_refine_diff_density_max 0.175
_refine_diff_density_min -0.264
_refine_diff_density_rms 0.062
_refine_ls_extinction_method none
_refine_ls_goodness_of_fit_ref 1.044
_refine_ls_hydrogen_treatment constr
_refine_ls_matrix_type full
_refine_ls_number_parameters 190
_refine_ls_number_reflns 2337
_refine_ls_number_restraints 0
_refine_ls_restrained_S_all 1.044
_refine_ls_R_factor_all 0.0645
_refine_ls_R_factor_gt 0.0461
_refine_ls_shift/su_max 0.000
_refine_ls_shift/su_mean 0.000
_refine_ls_structure_factor_coef Fsqd
_refine_ls_weighting_details 'w=1/[\s^2^(Fo^2^)+(0.0703P)^2^+0.0442P] where P=(Fo^2^+2Fc^2^)/3'
_refine_ls_weighting_scheme calc
_refine_ls_wR_factor_gt 0.1166
_refine_ls_wR_factor_ref 0.1329
_reflns_Friedel_coverage 0.000
_reflns_number_gt 1695
_reflns_number_total 2337
_reflns_threshold_expression 'I > 2\s(I)'
_cod_data_source_file c7ob03059b2.cif
_cod_data_source_block 1_a
_cod_depositor_comments 'Adding full bibliography for 7156087.cif.'
_cod_database_code 7156087
_shelx_shelxl_version_number 2014/7
_shelx_space_group_comment
;
The symmetry employed for this shelxl refinement is uniquely defined
by the following loop, which should always be used as a source of
symmetry information in preference to the above space-group names.
They are only intended as comments.
;
_shelx_estimated_absorpt_t_min 0.939
_shelx_estimated_absorpt_t_max 0.949

loop_
_space_group_symop_operation_xyz
'x, y, z'
'-x, -y, -z'

loop_
_atom_site_label
_atom_site_type_symbol
_atom_site_fract_x
_atom_site_fract_y
_atom_site_fract_z
_atom_site_U_iso_or_equiv
_atom_site_adp_type
_atom_site_occupancy
_atom_site_site_symmetry_order
_atom_site_calc_flag
_atom_site_refinement_flags_posn
_atom_site_refinement_flags_adp
C1 C 0.1394(4) 0.3779(3) 0.3100(3) 0.0548(6) Uani 1 1 d . .
H1 H 0.1305 0.4345 0.2609 0.066 Uiso 1 1 calc R U
C2 C -0.0103(4) 0.3259(3) 0.3683(3) 0.0612(7) Uani 1 1 d . .
H2 H -0.1187 0.3467 0.3586 0.073 Uiso 1 1 calc R U
C3 C 0.0048(4) 0.2424(3) 0.4412(3) 0.0574(7) Uani 1 1 d . .
C4 C 0.1636(4) 0.2087(3) 0.4536(3) 0.0619(7) Uani 1 1 d . .
H4 H 0.1713 0.1510 0.5018 0.074 Uiso 1 1 calc R U
C5 C 0.3105(4) 0.2607(3) 0.3943(3) 0.0564(6) Uani 1 1 d . .
H5 H 0.4171 0.2371 0.4021 0.068 Uiso 1 1 calc R U
C6 C 0.3025(3) 0.3483(2) 0.3225(2) 0.0472(6) Uani 1 1 d . .
C7 C 0.4695(3) 0.4035(2) 0.2642(2) 0.0492(6) Uani 1 1 d . .
C8 C 0.6222(3) 0.6001(2) 0.1822(2) 0.0438(5) Uani 1 1 d . .
C9 C 0.7777(3) 0.5655(3) 0.1466(3) 0.0531(6) Uani 1 1 d . .
H9 H 0.7933 0.4809 0.1520 0.064 Uiso 1 1 calc R U
C10 C 0.9146(4) 0.6573(3) 0.1017(3) 0.0599(6) Uani 1 1 d . .
H10 H 1.0213 0.6346 0.0790 0.072 Uiso 1 1 calc R U
C11 C 0.8897(4) 0.7779(3) 0.0919(3) 0.0545(6) Uani 1 1 d . .
C12 C 0.7335(3) 0.8198(2) 0.1258(2) 0.0464(6) Uani 1 1 d . .
C13 C 0.5976(3) 0.7294(2) 0.1734(2) 0.0421(5) Uani 1 1 d . .
C14 C 0.4230(4) 0.8827(3) 0.2066(3) 0.0552(6) Uani 1 1 d . .
H14 H 0.3191 0.9070 0.2357 0.066 Uiso 1 1 calc R U
C15 C 0.5475(4) 0.9765(3) 0.1581(3) 0.0600(7) Uani 1 1 d . .
H15 H 0.5248 1.0591 0.1537 0.072 Uiso 1 1 calc R U
C16 C 0.7029(4) 0.9450(3) 0.1172(2) 0.0558(7) Uani 1 1 d . .
H16 H 0.7873 1.0056 0.0842 0.067 Uiso 1 1 calc R U
Cl1 Cl -0.17882(12) 0.18229(10) 0.52072(8) 0.0892(3) Uani 1 1 d . .
F1 F 1.0227(2) 0.86654(18) 0.04859(18) 0.0817(5) Uani 1 1 d . .
N1 N 0.4791(3) 0.52061(19) 0.2318(2) 0.0482(5) Uani 1 1 d . .
H1A H 0.3848 0.5503 0.2431 0.058 Uiso 1 1 calc R U
N2 N 0.4435(3) 0.7621(2) 0.2137(2) 0.0493(5) Uani 1 1 d . .
O1 O 0.5904(3) 0.34610(19) 0.2479(2) 0.0708(6) Uani 1 1 d . .

loop_
_atom_site_aniso_label
_atom_site_aniso_U_11
_atom_site_aniso_U_22
_atom_site_aniso_U_33
_atom_site_aniso_U_23
_atom_site_aniso_U_13
_atom_site_aniso_U_12
C1 0.0548(16) 0.0509(13) 0.0682(15) 0.0377(12) 0.0114(12) 0.0166(12)
C2 0.0485(16) 0.0651(15) 0.0723(17) 0.0374(14) 0.0096(13) 0.0155(13)
C3 0.0546(17) 0.0581(14) 0.0514(14) 0.0284(12) 0.0068(12) 0.0062(12)
C4 0.075(2) 0.0574(15) 0.0599(15) 0.0380(13) 0.0093(14) 0.0174(13)
C5 0.0613(17) 0.0501(13) 0.0654(15) 0.0329(12) 0.0094(13) 0.0212(12)
C6 0.0522(15) 0.0363(11) 0.0532(13) 0.0223(10) 0.0078(11) 0.0143(10)
C7 0.0489(15) 0.0416(12) 0.0599(14) 0.0253(11) 0.0071(11) 0.0175(11)
C8 0.0409(14) 0.0393(11) 0.0506(13) 0.0219(10) 0.0078(10) 0.0119(10)
C9 0.0477(15) 0.0501(13) 0.0658(15) 0.0276(12) 0.0134(12) 0.0216(11)
C10 0.0483(16) 0.0628(15) 0.0697(16) 0.0286(13) 0.0203(13) 0.0234(12)
C11 0.0492(16) 0.0580(14) 0.0561(14) 0.0300(12) 0.0189(12) 0.0128(12)
C12 0.0495(15) 0.0440(12) 0.0407(12) 0.0198(10) 0.0089(10) 0.0103(11)
C13 0.0419(14) 0.0392(11) 0.0411(12) 0.0179(9) 0.0063(10) 0.0107(10)
C14 0.0553(16) 0.0509(13) 0.0696(16) 0.0331(12) 0.0126(12) 0.0246(12)
C15 0.0710(19) 0.0531(14) 0.0688(16) 0.0375(13) 0.0112(14) 0.0256(13)
C16 0.0650(18) 0.0505(14) 0.0559(14) 0.0332(12) 0.0118(13) 0.0136(12)
Cl1 0.0746(6) 0.1133(7) 0.0799(5) 0.0608(5) 0.0232(4) 0.0099(5)
F1 0.0672(11) 0.0937(11) 0.1011(12) 0.0636(10) 0.0408(9) 0.0208(9)
N1 0.0416(12) 0.0461(10) 0.0699(12) 0.0350(9) 0.0140(9) 0.0202(9)
N2 0.0460(12) 0.0464(10) 0.0645(12) 0.0306(9) 0.0151(10) 0.0205(9)
O1 0.0628(13) 0.0682(12) 0.1154(15) 0.0610(11) 0.0315(11) 0.0381(10)

loop_
_atom_type_symbol
_atom_type_description
_atom_type_scat_dispersion_real
_atom_type_scat_dispersion_imag
_atom_type_scat_source
C C 0.0033 0.0016 'International Tables Vol C Tables 4.2.6.8 and 6.1.1.4'
H H 0.0000 0.0000 'International Tables Vol C Tables 4.2.6.8 and 6.1.1.4'
N N 0.0061 0.0033 'International Tables Vol C Tables 4.2.6.8 and 6.1.1.4'
O O 0.0106 0.0060 'International Tables Vol C Tables 4.2.6.8 and 6.1.1.4'
F F 0.0171 0.0103 'International Tables Vol C Tables 4.2.6.8 and 6.1.1.4'
Cl Cl 0.1484 0.1585 'International Tables Vol C Tables 4.2.6.8 and 6.1.1.4'

loop_
_geom_angle_atom_site_label_1
_geom_angle_atom_site_label_2
_geom_angle_atom_site_label_3
_geom_angle
C2 C1 C6 122.0(2)
C2 C1 H1 119.0
C6 C1 H1 119.0
C3 C2 C1 118.4(2)
C3 C2 H2 120.8
C1 C2 H2 120.8
C4 C3 C2 121.0(2)
C4 C3 Cl1 120.00(19)
C2 C3 Cl1 118.9(2)
C5 C4 C3 119.6(2)
C5 C4 H4 120.2
C3 C4 H4 120.2
C4 C5 C6 121.1(2)
C4 C5 H5 119.4
C6 C5 H5 119.4
C1 C6 C5 117.7(2)
C1 C6 C7 124.49(19)
C5 C6 C7 117.8(2)
O1 C7 N1 122.5(2)
O1 C7 C6 121.49(19)
N1 C7 C6 116.0(2)
C9 C8 N1 125.79(19)
C9 C8 C13 119.9(2)
N1 C8 C13 114.28(19)
C8 C9 C10 120.3(2)
C8 C9 H9 119.8
C10 C9 H9 119.8
C11 C10 C9 119.5(2)
C11 C10 H10 120.2
C9 C10 H10 120.2
C10 C11 F1 119.3(2)
C10 C11 C12 123.3(2)
F1 C11 C12 117.4(2)
C11 C12 C16 124.9(2)
C11 C12 C13 117.25(19)
C16 C12 C13 117.8(2)
N2 C13 C12 122.45(19)
N2 C13 C8 117.88(18)
C12 C13 C8 119.7(2)
N2 C14 C15 124.2(2)
N2 C14 H14 117.9
C15 C14 H14 117.9
C16 C15 C14 119.0(2)
C16 C15 H15 120.5
C14 C15 H15 120.5
C15 C16 C12 119.1(2)
C15 C16 H16 120.5
C12 C16 H16 120.5
C7 N1 C8 128.64(19)
C7 N1 H1A 115.7
C8 N1 H1A 115.7
C14 N2 C13 117.41(19)

loop_
_geom_bond_atom_site_label_1
_geom_bond_atom_site_label_2
_geom_bond_distance
C1 C2 1.381(3)
C1 C6 1.386(3)
C1 H1 0.9300
C2 C3 1.378(3)
C2 H2 0.9300
C3 C4 1.377(4)
C3 Cl1 1.736(3)
C4 C5 1.372(4)
C4 H4 0.9300
C5 C6 1.393(3)
C5 H5 0.9300
C6 C7 1.489(3)
C7 O1 1.223(3)
C7 N1 1.353(3)
C8 C9 1.366(3)
C8 N1 1.403(3)
C8 C13 1.427(3)
C9 C10 1.410(3)
C9 H9 0.9300
C10 C11 1.345(3)
C10 H10 0.9300
C11 F1 1.364(3)
C11 C12 1.401(3)
C12 C16 1.404(3)
C12 C13 1.415(3)
C13 N2 1.359(3)
C14 N2 1.318(3)
C14 C15 1.397(3)
C14 H14 0.9300
C15 C16 1.365(4)
C15 H15 0.9300
C16 H16 0.9300
N1 H1A 0.8600

loop_
_geom_torsion_atom_site_label_1
_geom_torsion_atom_site_label_2
_geom_torsion_atom_site_label_3
_geom_torsion_atom_site_label_4
_geom_torsion
C6 C1 C2 C3 0.1(4)
C1 C2 C3 C4 -1.2(4)
C1 C2 C3 Cl1 177.70(18)
C2 C3 C4 C5 0.9(4)
Cl1 C3 C4 C5 -177.99(18)
C3 C4 C5 C6 0.5(4)
C2 C1 C6 C5 1.2(3)
C2 C1 C6 C7 -178.9(2)
C4 C5 C6 C1 -1.5(3)
C4 C5 C6 C7 178.6(2)
C1 C6 C7 O1 -162.9(2)
C5 C6 C7 O1 17.0(3)
C1 C6 C7 N1 17.5(3)
C5 C6 C7 N1 -162.6(2)
N1 C8 C9 C10 -178.2(2)
C13 C8 C9 C10 0.2(3)
C8 C9 C10 C11 -1.0(4)
C9 C10 C11 F1 179.9(2)
C9 C10 C11 C12 0.7(4)
C10 C11 C12 C16 179.8(2)
F1 C11 C12 C16 0.6(3)
C10 C11 C12 C13 0.4(3)
F1 C11 C12 C13 -178.78(19)
C11 C12 C13 N2 177.8(2)
C16 C12 C13 N2 -1.6(3)
C11 C12 C13 C8 -1.2(3)
C16 C12 C13 C8 179.34(19)
C9 C8 C13 N2 -178.18(19)
N1 C8 C13 N2 0.5(3)
C9 C8 C13 C12 0.9(3)
N1 C8 C13 C12 179.55(18)
N2 C14 C15 C16 -1.2(4)
C14 C15 C16 C12 -0.3(4)
C11 C12 C16 C15 -177.8(2)
C13 C12 C16 C15 1.5(3)
O1 C7 N1 C8 -2.8(4)
C6 C7 N1 C8 176.79(19)
C9 C8 N1 C7 5.0(4)
C13 C8 N1 C7 -173.5(2)
C15 C14 N2 C13 1.1(3)
C12 C13 N2 C14 0.3(3)
C8 C13 N2 C14 179.35(19)
